data_2200823
loop_
_publ_author_name
'Mitsunobu Doi'
'Aiko Yumiba'
'Akiko Asano'

_publ_section_title
;
 The <i>cis,cis</i>-proline isomer of ceratospongamide
;
_journal_issue 1
_journal_name_full 'Acta Crystallographica Section E'
_journal_page_first o62
_journal_page_last o64
_journal_paper_doi 10.1107/S1600536801021079
_journal_volume 58
_journal_year 2002
_chemical_formula_iupac 'C41 H49 N7 O6 S'
_chemical_formula_moiety 'C41 H49 N7 O6 S'
_chemical_formula_sum 'C41 H49 N7 O6 S'
_chemical_formula_weight 767.93
_chemical_name_common ccs
_chemical_name_systematic
;
 [cis,cis]-Ceratospongamide
 cyclo(-Ile-Oxz-Phe-Pro-Thz-Phe-Pro-)
 Oxz=oxazoline, Thz=thiazole
;
_space_group_IT_number 92
_symmetry_cell_setting tetragonal
_symmetry_space_group_name_Hall 'P 4abw 2nw'
_symmetry_space_group_name_H-M 'P 41 21 2'
_atom_sites_solution_hydrogens geom
_atom_sites_solution_primary direct
_atom_sites_solution_secondary difmap
_cell_angle_alpha 90.00
_cell_angle_beta 90.00
_cell_angle_gamma 90.00
_cell_formula_units_Z 8
_cell_length_a 12.805(2)
_cell_length_b 12.805(3)
_cell_length_c 54.013(11)
_cell_measurement_reflns_used 24
_cell_measurement_temperature 293(2)
_cell_measurement_theta_max 21.16
_cell_measurement_theta_min 9.83
_cell_volume 8856(3)
_computing_cell_refinement 'MSC/AFC Diffractmeter Control Software'
_computing_data_collection
;
MSC/AFC Diffractmeter Control Software
(Molecular Structure Corporation, 1991)
;
_computing_data_reduction 'MSC/AFC Diffractmeter Control Software'
_computing_molecular_graphics 'ORTEPIII (Burnett & Johnson, 1996)'
_computing_publication_material 'PARST (Nardelli, 1983)'
_computing_structure_refinement 'SHELXL97 (Sheldrick, 1997)'
_computing_structure_solution 'SHELXS97 (Sheldrick, 1997)'
_diffrn_ambient_temperature 293(2)
_diffrn_measured_fraction_theta_full .934
_diffrn_measured_fraction_theta_max .935
_diffrn_measurement_device_type 'Rigaku AFC-5R'
_diffrn_measurement_method \2q-\w
_diffrn_radiation_monochromator graphite
_diffrn_radiation_source 'Rigaku RU200'
_diffrn_radiation_type CuK\a
_diffrn_radiation_wavelength 1.54180
_diffrn_reflns_av_R_equivalents .1935
_diffrn_reflns_av_sigmaI/netI .3798
_diffrn_reflns_limit_h_max 13
_diffrn_reflns_limit_h_min 0
_diffrn_reflns_limit_k_max 9
_diffrn_reflns_limit_k_min 0
_diffrn_reflns_limit_l_max 58
_diffrn_reflns_limit_l_min -16
_diffrn_reflns_number 4364
_diffrn_reflns_theta_full 55.98
_diffrn_reflns_theta_max 55.98
_diffrn_reflns_theta_min 3.55
_diffrn_standards_decay_% 98.18
_diffrn_standards_interval_count 150
_diffrn_standards_number 3
_exptl_absorpt_coefficient_mu 1.059
_exptl_absorpt_correction_T_max .97
_exptl_absorpt_correction_T_min .78
_exptl_absorpt_correction_type '\y scan'
_exptl_absorpt_process_details '(North et al., 1968)'
_exptl_crystal_colour colorless
_exptl_crystal_density_diffrn 1.152
_exptl_crystal_density_method 'not measured'
_exptl_crystal_description plate
_exptl_crystal_F_000 3264
_exptl_crystal_size_max .26
_exptl_crystal_size_mid .17
_exptl_crystal_size_min .06
_refine_diff_density_max .303
_refine_diff_density_min -.219
_refine_ls_abs_structure_details 'Flack (1983)'
_refine_ls_abs_structure_Flack .04(6)
_refine_ls_extinction_method none
_refine_ls_goodness_of_fit_ref 1.688
_refine_ls_hydrogen_treatment constr
_refine_ls_matrix_type full
_refine_ls_number_parameters 496
_refine_ls_number_reflns 4062
_refine_ls_number_restraints 0
_refine_ls_restrained_S_all 1.688
_refine_ls_R_factor_all .2172
_refine_ls_R_factor_gt .0981
_refine_ls_shift/su_max .007
_refine_ls_shift/su_mean .001
_refine_ls_structure_factor_coef Fsqd
_refine_ls_weighting_details 'calc w = 1/[\s^2^(Fo^2^)+(0.002P)^2^+5.200P] where P = (Fo^2^+2Fc^2^)/3'
_refine_ls_weighting_scheme calc
_refine_ls_wR_factor_gt .1264
_refine_ls_wR_factor_ref .1554
_reflns_number_gt 2203
_reflns_number_total 4062
_reflns_threshold_expression I>2\s(I)
_cod_data_source_file bt6093.cif
_cod_data_source_block I
_cod_original_cell_volume 8857(3)
_cod_database_code 2200823
_cod_database_fobs_code 2200823

loop_
_symmetry_equiv_pos_as_xyz
'x, y, z'
'-x, -y, z+1/2'
'-y+1/2, x+1/2, z+1/4'
'y+1/2, -x+1/2, z+3/4'
'-x+1/2, y+1/2, -z+1/4'
'x+1/2, -y+1/2, -z+3/4'
'y, x, -z'
'-y, -x, -z+1/2'

loop_
_atom_site_label
_atom_site_fract_x
_atom_site_fract_y
_atom_site_fract_z
_atom_site_U_iso_or_equiv
_atom_site_adp_type
_atom_site_calc_flag
_atom_site_refinement_flags
_atom_site_occupancy
_atom_site_disorder_assembly
_atom_site_disorder_group
_atom_site_type_symbol
N1 .9625(6) .8438(6) .20055(14) .068(2) Uani d . 1 . . N
H1 .9550 .7906 .2101 .082 Uiso calc R 1 . . H
C2 1.0515(8) .8480(8) .1830(2) .069(3) Uani d . 1 . . C
H2 1.0604 .9212 .1781 .083 Uiso calc R 1 . . H
C3 1.1559(8) .8122(9) .1955(2) .080(3) Uani d . 1 . . C
H3 1.2104 .8144 .1828 .096 Uiso calc R 1 . . H
C4 1.1871(11) .8854(10) .2153(2) .118(4) Uani d . 1 . . C
H4A 1.1929 .9546 .2086 .177 Uiso calc R 1 . . H
H4B 1.2532 .8644 .2220 .177 Uiso calc R 1 . . H
H4C 1.1353 .8849 .2282 .177 Uiso calc R 1 . . H
C5 1.1512(9) .7035(10) .2049(3) .112(4) Uani d . 1 . . C
H5A 1.1137 .6614 .1929 .135 Uiso calc R 1 . . H
H5B 1.1107 .7034 .2201 .135 Uiso calc R 1 . . H
C6 1.2555(11) .6508(12) .2101(3) .166(7) Uani d . 1 . . C
H6A 1.2435 .5815 .2163 .248 Uiso calc R 1 . . H
H6B 1.2933 .6905 .2222 .248 Uiso calc R 1 . . H
H6C 1.2955 .6471 .1951 .248 Uiso calc R 1 . . H
C7 1.0285(8) .7893(8) .1606(2) .060(3) Uani d . 1 . . C
N8 .9578(6) .7187(7) .15750(15) .074(2) Uani d . 1 . . N
C9 .9691(7) .6790(8) .1332(2) .072(3) Uani d . 1 . . C
H9 .9060 .6959 .1237 .086 Uiso calc R 1 . . H
C10 1.0639(9) .7417(9) .1219(2) .080(3) Uani d . 1 . . C
H10 1.1214 .6940 .1180 .096 Uiso calc R 1 . . H
O11 1.0925(5) .8081(5) .14172(13) .0754(19) Uani d . 1 . . O
C12 1.0353(9) .8044(10) .0996(2) .106(4) Uani d . 1 . . C
H12A 1.0960 .8399 .0935 .158 Uiso calc R 1 . . H
H12B .9829 .8547 .1040 .158 Uiso calc R 1 . . H
H12C 1.0084 .7589 .0870 .158 Uiso calc R 1 . . H
C13 .9864(9) .5617(10) .1322(3) .084(3) Uani d . 1 . . C
O14 .9925(7) .5193(6) .11106(13) .104(3) Uani d . 1 . . O
N15 .9971(7) .5146(7) .15265(18) .076(3) Uani d . 1 . . N
H15 .9924 .5490 .1663 .091 Uiso calc R 1 . . H
C16 1.0171(8) .4034(8) .1533(2) .075(3) Uani d . 1 . . C
H16 .9769 .3685 .1403 .090 Uiso calc R 1 . . H
C17 1.1349(8) .3792(8) .1501(2) .093(4) Uani d . 1 . . C
H17A 1.1737 .4131 .1632 .112 Uiso calc R 1 . . H
H17B 1.1584 .4081 .1344 .112 Uiso calc R 1 . . H
C18 1.1592(9) .2605(9) .1505(3) .084(3) Uani d . 1 . . C
C19 1.1319(10) .2052(13) .1310(3) .120(4) Uani d . 1 . . C
H19 1.0934 .2431 .1195 .144 Uiso calc R 1 . . H
C20 1.148(2) .105(2) .1243(9) .28(2) Uani d . 1 . . C
H20 1.1305 .0739 .1093 .335 Uiso calc R 1 . . H
C21 1.199(2) .0540(19) .1457(8) .224(19) Uani d . 1 . . C
H21 1.2106 -.0176 .1448 .269 Uiso calc R 1 . . H
C22 1.2310(12) .1028(18) .1664(4) .152(8) Uani d . 1 . . C
H22 1.2664 .0660 .1786 .182 Uiso calc R 1 . . H
C23 1.2098(10) .2130(14) .1696(3) .109(5) Uani d . 1 . . C
H23 1.2296 .2492 .1837 .131 Uiso calc R 1 . . H
C24 .9773(10) .3649(9) .1801(2) .076(3) Uani d . 1 . . C
O25 1.0284(6) .3925(7) .19786(17) .122(3) Uani d . 1 . . O
N26 .8920(7) .3075(6) .18148(16) .071(2) Uani d . 1 . . N
C27 .8260(8) .2758(7) .1602(2) .074(3) Uani d . 1 . . C
H27 .8671 .2386 .1477 .089 Uiso calc R 1 . . H
C28 .7523(9) .2033(8) .1733(2) .088(3) Uani d . 1 . . C
H28A .6859 .2003 .1647 .106 Uiso calc R 1 . . H
H28B .7814 .1334 .1740 .106 Uiso calc R 1 . . H
C29 .7385(8) .2453(10) .1981(2) .093(3) Uani d . 1 . . C
H29A .7140 .1920 .2094 .111 Uiso calc R 1 . . H
H29B .6895 .3031 .1981 .111 Uiso calc R 1 . . H
C30 .8459(9) .2809(8) .20469(18) .083(3) Uani d . 1 . . C
H30A .8433 .3411 .2156 .099 Uiso calc R 1 . . H
H30B .8847 .2255 .2128 .099 Uiso calc R 1 . . H
C31 .7705(7) .3716(7) .14883(17) .063(3) Uani d . 1 . . C
N32 .7438(6) .4505(6) .16275(13) .057(2) Uani d . 1 . . N
C33 .6961(8) .5222(7) .1475(2) .062(3) Uani d . 1 . . C
C34 .6795(8) .4974(7) .1246(2) .080(3) Uani d . 1 . . C
H34 .6436 .5385 .1132 .096 Uiso calc R 1 . . H
S35 .7339(2) .37708(18) .11833(5) .0703(8) Uani d . 1 . . S
C36 .6630(9) .6287(9) .1579(2) .080(3) Uani d . 1 . . C
O37 .6245(6) .6958(5) .14532(13) .079(2) Uani d . 1 . . O
N38 .6865(6) .6370(5) .18204(14) .067(2) Uani d . 1 . . N
H38 .7091 .5833 .1900 .080 Uiso calc R 1 . . H
C39 .6736(7) .7387(7) .19520(17) .065(3) Uani d . 1 . . C
H39 .7021 .7976 .1858 .077 Uiso calc R 1 . . H
C40 .5551(8) .7515(9) .2009(2) .095(4) Uani d . 1 . . C
H40A .5157 .7436 .1857 .114 Uiso calc R 1 . . H
H40B .5332 .6969 .2122 .114 Uiso calc R 1 . . H
C41 .5316(7) .8559(9) .21206(18) .063(3) Uani d . 1 . . C
C42 .5184(9) .9398(12) .1960(2) .091(4) Uani d . 1 . . C
H42 .5246 .9295 .1791 .109 Uiso calc R 1 . . H
C43 .4967(12) 1.0360(15) .2048(4) .128(5) Uani d . 1 . . C
H43 .4869 1.0904 .1936 .154 Uiso calc R 1 . . H
C44 .4891(11) 1.0545(13) .2280(5) .128(5) Uani d . 1 . . C
H44 .4729 1.1219 .2331 .154 Uiso calc R 1 . . H
C45 .5042(9) .9782(18) .2457(3) .119(5) Uani d . 1 . . C
H45 .5022 .9933 .2625 .143 Uiso calc R 1 . . H
C46 .5236(8) .8725(11) .2366(2) .086(3) Uani d . 1 . . C
H46 .5303 .8172 .2477 .103 Uiso calc R 1 . . H
C47 .7323(8) .7203(9) .2199(2) .074(3) Uani d . 1 . . C
O48 .7307(7) .6391(5) .23082(13) .105(3) Uani d . 1 . . O
N49 .7859(6) .8062(6) .22807(14) .067(2) Uani d . 1 . . N
C50 .7940(8) .9103(6) .21684(16) .062(3) Uani d . 1 . . C
H50 .7311 .9284 .2074 .074 Uiso calc R 1 . . H
C51 .8063(9) .9805(8) .2407(2) .083(3) Uani d . 1 . . C
H51A .8443 1.0438 .2368 .100 Uiso calc R 1 . . H
H51B .7382 .9996 .2472 .100 Uiso calc R 1 . . H
C52 .8627(11) .9204(9) .2587(2) .104(4) Uani d . 1 . . C
H52A .8452 .9427 .2754 .125 Uiso calc R 1 . . H
H52B .9374 .9277 .2563 .125 Uiso calc R 1 . . H
C53 .8264(9) .8011(8) .25414(17) .088(3) Uani d . 1 . . C
H53A .8848 .7531 .2555 .105 Uiso calc R 1 . . H
H53B .7721 .7804 .2657 .105 Uiso calc R 1 . . H
C54 .8920(8) .9247(9) .20162(18) .062(3) Uani d . 1 . . C
O55 .9054(6) 1.0044(6) .18901(17) .117(3) Uani d . 1 . . O

loop_
_atom_site_aniso_label
_atom_site_aniso_U_11
_atom_site_aniso_U_22
_atom_site_aniso_U_33
_atom_site_aniso_U_12
_atom_site_aniso_U_13
_atom_site_aniso_U_23
N1 .082(6) .057(5) .066(5) .007(5) .013(5) .013(4)
C2 .075(8) .059(7) .075(7) .001(6) .006(7) -.001(6)
C3 .090(9) .080(8) .071(7) .005(7) .008(7) -.014(7)
C4 .154(12) .121(10) .079(8) -.014(10) -.006(8) .022(9)
C5 .097(9) .112(10) .128(11) -.006(8) -.026(8) .014(9)
C6 .136(12) .156(13) .205(17) .056(11) -.039(13) .047(12)
C7 .056(6) .054(7) .069(8) .014(6) -.004(7) .019(6)
N8 .071(6) .081(6) .070(6) .001(5) .004(5) -.021(5)
C9 .056(7) .074(8) .086(8) .000(6) -.010(6) .008(7)
C10 .099(9) .078(7) .064(7) .037(7) .019(7) -.009(7)
O11 .089(5) .084(5) .053(4) .003(4) .020(4) -.004(4)
C12 .094(9) .124(10) .100(9) .008(8) .023(8) .009(9)
C13 .086(9) .086(9) .080(10) -.004(7) -.017(8) -.016(9)
O14 .166(8) .090(6) .055(5) -.002(5) .002(5) -.010(4)
N15 .107(7) .063(6) .058(6) -.001(5) -.005(6) -.014(5)
C16 .069(8) .063(8) .094(9) .003(6) .000(7) -.025(7)
C17 .079(8) .081(8) .119(10) -.005(7) .012(8) -.033(8)
C18 .074(8) .077(9) .103(10) -.024(7) .029(8) -.020(9)
C19 .101(10) .087(11) .172(14) .002(8) .018(11) -.025(11)
C20 .17(2) .12(2) .55(7) -.054(17) .05(3) -.04(3)
C21 .15(2) .115(19) .41(5) -.057(16) .19(3) -.13(3)
C22 .119(14) .118(15) .22(2) .033(12) .097(15) .097(15)
C23 .084(9) .148(16) .095(9) -.013(9) .032(8) .036(10)
C24 .067(8) .068(8) .094(10) .015(7) -.007(8) .002(7)
O25 .103(6) .155(8) .108(7) -.045(6) -.043(6) -.013(6)
N26 .071(6) .071(6) .070(6) -.002(5) -.011(5) -.005(5)
C27 .072(7) .058(7) .093(7) .005(6) -.029(7) .002(7)
C28 .092(9) .070(7) .104(9) .004(7) -.040(8) .022(8)
C29 .060(7) .119(10) .098(9) -.014(7) -.023(7) .006(8)
C30 .100(9) .091(8) .057(6) -.005(7) .005(7) .024(6)
C31 .077(7) .049(6) .061(6) .000(6) -.020(6) .007(6)
N32 .076(5) .048(5) .048(4) .015(4) -.007(4) .003(4)
C33 .081(7) .046(6) .059(7) -.016(6) -.013(6) -.017(6)
C34 .100(8) .043(6) .097(9) .010(5) -.016(8) .016(6)
S35 .085(2) .0591(15) .0668(15) -.0033(14) -.0115(15) -.0027(15)
C36 .086(8) .059(8) .094(10) -.023(7) -.008(8) -.009(8)
O37 .118(6) .053(4) .067(4) .007(4) -.024(4) .002(4)
N38 .090(6) .049(5) .061(5) -.001(5) -.021(5) -.002(5)
C39 .063(6) .052(6) .079(7) -.003(5) -.006(6) -.015(6)
C40 .086(8) .094(9) .106(8) -.015(7) .022(7) -.034(8)
C41 .068(7) .079(8) .041(6) -.007(6) -.002(5) .002(6)
C42 .093(9) .096(9) .084(9) -.006(8) .003(7) -.002(9)
C43 .140(13) .129(16) .115(14) .028(11) .034(11) .003(12)
C44 .109(12) .103(12) .172(17) .030(9) .023(13) -.016(14)
C45 .069(9) .199(17) .090(10) .017(11) .012(8) -.024(13)
C46 .080(8) .113(10) .066(8) .024(7) -.007(7) .013(7)
C47 .068(7) .078(8) .077(8) -.013(7) -.029(6) -.026(7)
O48 .176(8) .050(4) .088(5) -.027(5) -.003(5) .027(4)
N49 .067(5) .070(6) .064(5) -.002(5) .002(5) -.002(5)
C50 .095(8) .041(5) .049(5) .001(5) .022(6) -.004(5)
C51 .089(8) .072(7) .089(8) .002(6) .002(7) -.025(7)
C52 .138(11) .096(9) .079(8) .007(8) -.038(8) -.034(7)
C53 .108(8) .096(8) .060(7) -.014(7) -.034(6) -.007(6)
C54 .069(7) .071(8) .047(6) .012(6) -.003(6) .012(6)
O55 .108(6) .100(6) .143(8) .021(4) .032(5) .067(6)

loop_
_atom_type_symbol
_atom_type_description
_atom_type_scat_dispersion_real
_atom_type_scat_dispersion_imag
_atom_type_scat_source
C C .0181 .0091 'International Tables Vol C Tables 4.2.6.8 and 6.1.1.4'
H H .0000 .0000 'International Tables Vol C Tables 4.2.6.8 and 6.1.1.4'
N N .0311 .0180 'International Tables Vol C Tables 4.2.6.8 and 6.1.1.4'
O O .0492 .0322 'International Tables Vol C Tables 4.2.6.8 and 6.1.1.4'
S S .3331 .5567 'International Tables Vol C Tables 4.2.6.8 and 6.1.1.4'

loop_
_geom_angle_atom_site_label_1
_geom_angle_atom_site_label_2
_geom_angle_atom_site_label_3
_geom_angle
C54 N1 C2 120.3(8)
C7 C2 N1 110.9(8)
C7 C2 C3 112.3(8)
N1 C2 C3 111.6(8)
C4 C3 C5 111.0(10)
C4 C3 C2 110.9(9)
C5 C3 C2 112.9(9)
C3 C5 C6 116.4(11)
N8 C7 O11 117.3(10)
N8 C7 C2 127.9(10)
O11 C7 C2 114.7(10)
C7 N8 C9 107.5(9)
N8 C9 C13 113.6(10)
N8 C9 C10 104.6(8)
C13 C9 C10 112.3(9)
O11 C10 C12 110.5(9)
O11 C10 C9 102.4(7)
C12 C10 C9 113.3(9)
C7 O11 C10 108.1(8)
N15 C13 O14 125.1(11)
N15 C13 C9 117.4(11)
O14 C13 C9 117.5(12)
C13 N15 C16 120.7(10)
N15 C16 C17 111.5(9)
N15 C16 C24 105.6(8)
C17 C16 C24 110.4(9)
C16 C17 C18 113.0(9)
C19 C18 C23 119.5(13)
C19 C18 C17 117.5(15)
C23 C18 C17 123.0(14)
C18 C19 C20 133(2)
C19 C20 C21 106(4)
C22 C21 C20 125(3)
C21 C22 C23 120(2)
C18 C23 C22 115.8(15)
O25 C24 N26 124.2(12)
O25 C24 C16 116.8(11)
N26 C24 C16 119.0(11)
C24 N26 C30 121.8(10)
C24 N26 C27 125.5(10)
C30 N26 C27 112.3(8)
N26 C27 C28 99.4(8)
N26 C27 C31 110.7(8)
C28 C27 C31 112.9(8)
C29 C28 C27 106.3(9)
C28 C29 C30 102.8(9)
N26 C30 C29 104.1(9)
N32 C31 C27 120.4(8)
N32 C31 S35 116.8(6)
C27 C31 S35 122.7(8)
C31 N32 C33 106.8(7)
C34 C33 N32 118.7(9)
C34 C33 C36 121.3(11)
N32 C33 C36 120.0(9)
C33 C34 S35 109.8(8)
C31 S35 C34 87.6(5)
O37 C36 N38 125.7(10)
O37 C36 C33 123.1(10)
N38 C36 C33 111.2(11)
C36 N38 C39 120.4(8)
N38 C39 C47 102.9(7)
N38 C39 C40 107.0(7)
C47 C39 C40 108.6(8)
C41 C40 C39 111.6(8)
C46 C41 C42 118.8(11)
C46 C41 C40 123.6(11)
C42 C41 C40 117.6(10)
C43 C42 C41 120.9(13)
C44 C43 C42 122.0(17)
C43 C44 C45 122.4(16)
C44 C45 C46 116.7(13)
C41 C46 C45 119.3(12)
O48 C47 N49 123.3(9)
O48 C47 C39 123.3(9)
N49 C47 C39 113.4(10)
C47 N49 C50 129.2(8)
C47 N49 C53 116.1(8)
C50 N49 C53 113.7(7)
N49 C50 C54 113.2(8)
N49 C50 C51 100.7(7)
C54 C50 C51 106.9(8)
C52 C51 C50 107.4(8)
C51 C52 C53 105.0(9)
N49 C53 C52 101.7(8)
O55 C54 N1 120.4(9)
O55 C54 C50 120.9(9)
N1 C54 C50 118.4(9)

loop_
_geom_bond_atom_site_label_1
_geom_bond_atom_site_label_2
_geom_bond_site_symmetry_2
_geom_bond_distance
_geom_bond_publ_flag
N1 C54 . 1.375(11) ?
N1 C2 . 1.484(12) ?
C2 C7 . 1.453(13) ?
C2 C3 . 1.566(13) ?
C3 C4 . 1.479(13) ?
C3 C5 . 1.483(14) ?
C5 C6 . 1.523(14) ?
C7 N8 . 1.289(11) ?
C7 O11 . 1.332(10) ?
N8 C9 . 1.417(11) ?
C9 C13 . 1.519(14) ?
C9 C10 . 1.576(13) ?
C10 O11 . 1.415(12) ?
C10 C12 . 1.492(14) ?
C13 N15 . 1.264(13) ?
C13 O14 . 1.269(12) ?
N15 C16 . 1.447(11) ?
C16 C17 . 1.550(13) ?
C16 C24 . 1.610(15) ?
C17 C18 . 1.552(15) ?
C18 C19 . 1.314(16) ?
C18 C23 . 1.361(15) ?
C19 C20 . 1.35(3) ?
C20 C21 . 1.48(5) ?
C21 C22 . 1.34(3) ?
C22 C23 . 1.45(2) ?
C24 O25 . 1.214(13) ?
C24 N26 . 1.318(12) ?
N26 C30 . 1.427(12) ?
N26 C27 . 1.484(11) ?
C27 C28 . 1.500(13) ?
C27 C31 . 1.545(12) ?
C28 C29 . 1.455(14) ?
C29 C30 . 1.492(13) ?
C31 N32 . 1.304(10) ?
C31 S35 . 1.714(9) ?
N32 C33 . 1.375(11) ?
C33 C34 . 1.297(13) ?
C33 C36 . 1.533(14) ?
C34 S35 . 1.725(10) ?
C36 O37 . 1.200(12) ?
C36 N38 . 1.345(12) ?
N38 C39 . 1.493(10) ?
C39 C47 . 1.550(13) ?
C39 C40 . 1.557(13) ?
C40 C41 . 1.498(14) ?
C41 C46 . 1.347(13) ?
C41 C42 . 1.390(13) ?
C42 C43 . 1.348(17) ?
C43 C44 . 1.28(2) ?
C44 C45 . 1.381(19) ?
C45 C46 . 1.460(18) ?
C47 O48 . 1.195(11) ?
C47 N49 . 1.369(11) ?
N49 C50 . 1.468(10) ?
N49 C53 . 1.502(11) ?
C50 C54 . 1.512(13) ?
C50 C51 . 1.581(12) ?
C51 C52 . 1.434(13) ?
C52 C53 . 1.616(13) ?
C54 O55 . 1.239(10) ?

loop_
_geom_torsion_atom_site_label_1
_geom_torsion_atom_site_label_2
_geom_torsion_atom_site_label_3
_geom_torsion_atom_site_label_4
_geom_torsion
_geom_torsion_publ_flag
C54 N1 C2 C7 -97.9(10) yes
N1 C2 C7 N8 -18.5(15) yes
C2 C7 N8 C9 -176.3(10) yes
C7 N8 C9 C10 .1(11) yes
N8 C9 C13 N15 -5.5(15) yes
C9 C13 N15 C16 -178.1(10) yes
C13 N15 C16 C24 -156.2(11) yes
N15 C16 C24 N26 109.0(11) yes
C16 C24 N26 C27 -1.4(15) yes
C24 N26 C27 C31 -67.7(13) yes
N26 C27 C31 N32 -31.5(12) yes
C27 C31 N32 C33 -179.7(8) yes
C31 N32 C33 C36 -175.1(9) yes
N32 C33 C36 N38 -.3(13) yes
C33 C36 N38 C39 172.3(8) yes
C36 N38 C39 C47 -167.3(9) yes
N38 C39 C47 N49 142.5(8) yes
C39 C47 N49 C50 .4(14) yes
C47 N49 C50 C54 -97.2(11) yes
N49 C50 C54 N1 -2.2(12) yes
C2 N1 C54 C50 170.9(8) yes

loop_
_cod_related_entry_id
_cod_related_entry_database
_cod_related_entry_code
1 ChemSpider 30654642
